data_7703953
loop_
_publ_author_name
'Anjana, S. S.'
'Varghese, B.'
'Murthy, Narasimha N.'

_publ_section_title
;
 Coligand modulated oxidative O-demethylation of a methyl ether appended
 tetradentate N-ligand in Co(ii) complexes.
;
_journal_issue 10
_journal_name_full 'Dalton transactions (Cambridge, England : 2003)'
_journal_page_first 3187
_journal_page_last 3197
_journal_paper_doi 10.1039/c9dt04609g
_journal_volume 49
_journal_year 2020
_chemical_absolute_configuration ad
_chemical_formula_sum 'C19 H20 Cl2 Mn N3 O1.5'
_chemical_formula_weight 440.22
_space_group_crystal_system orthorhombic
_space_group_IT_number 19
_space_group_name_Hall 'P 2ac 2ab'
_space_group_name_H-M_alt 'P 21 21 21'
_atom_sites_solution_hydrogens geom
_audit_creation_method SHELXL-2018/3
_audit_update_record
;
2020-01-03 deposited with the CCDC.	2020-01-09 downloaded from the CCDC.
;
_cell_angle_alpha 90
_cell_angle_beta 90
_cell_angle_gamma 90
_cell_formula_units_Z 4
_cell_length_a 9.6360(3)
_cell_length_b 13.9208(4)
_cell_length_c 15.4915(5)
_cell_measurement_reflns_used 4777
_cell_measurement_temperature 296(2)
_cell_measurement_theta_max 26.12
_cell_measurement_theta_min 2.57
_cell_volume 2078.04(11)
_computing_cell_refinement 'APEX2/SAINT (Bruker, 2004)'
_computing_data_collection 'APEX2 (Bruker, 2004)'
_computing_data_reduction 'SAINT/XPREP (Bruker, 2004)'
_computing_molecular_graphics 'ORTEP3 (Farrugia, 1997) and Mercury (Bruno et al., 2002)'
_computing_publication_material 'SHELXL-2018/3 (Sheldrick, 2018)'
_computing_structure_refinement 'SHELXL-2018/3 (Sheldrick, 2018)'
_computing_structure_solution 'SIR92 (Altornare et al., 1993)'
_diffrn_ambient_temperature 296(2)
_diffrn_measured_fraction_theta_full 0.999
_diffrn_measured_fraction_theta_max 0.999
_diffrn_measurement_device_type 'Bruker axs kappa apex2 CCD diffractometer'
_diffrn_measurement_method '\w and \f scan'
_diffrn_radiation_type MoK\a
_diffrn_radiation_wavelength 0.71073
_diffrn_reflns_av_R_equivalents 0.0170
_diffrn_reflns_av_unetI/netI 0.0287
_diffrn_reflns_Laue_measured_fraction_full 0.999
_diffrn_reflns_Laue_measured_fraction_max 0.999
_diffrn_reflns_limit_h_max 11
_diffrn_reflns_limit_h_min -6
_diffrn_reflns_limit_k_max 16
_diffrn_reflns_limit_k_min -14
_diffrn_reflns_limit_l_max 12
_diffrn_reflns_limit_l_min -18
_diffrn_reflns_number 9091
_diffrn_reflns_point_group_measured_fraction_full 0.998
_diffrn_reflns_point_group_measured_fraction_max 0.997
_diffrn_reflns_theta_full 24.998
_diffrn_reflns_theta_max 24.998
_diffrn_reflns_theta_min 2.489
_diffrn_source 'Sealed tube'
_exptl_absorpt_coefficient_mu 0.907
_exptl_absorpt_correction_T_max 0.85
_exptl_absorpt_correction_T_min 0.67
_exptl_absorpt_correction_type multi-scan
_exptl_absorpt_process_details 'SADABS (Bruker, 2004)'
_exptl_crystal_colour pink
_exptl_crystal_density_diffrn 1.407
_exptl_crystal_description block
_exptl_crystal_F_000 904
_exptl_crystal_size_max 0.350
_exptl_crystal_size_mid 0.250
_exptl_crystal_size_min 0.150
_refine_diff_density_max 0.178
_refine_diff_density_min -0.163
_refine_diff_density_rms 0.032
_refine_ls_abs_structure_details
;
 Refined as an inversion twin.
;
_refine_ls_abs_structure_Flack 0.013(19)
_refine_ls_extinction_method none
_refine_ls_goodness_of_fit_ref 1.038
_refine_ls_hydrogen_treatment constr
_refine_ls_matrix_type full
_refine_ls_number_parameters 246
_refine_ls_number_reflns 3654
_refine_ls_number_restraints 6
_refine_ls_restrained_S_all 1.040
_refine_ls_R_factor_all 0.0285
_refine_ls_R_factor_gt 0.0242
_refine_ls_shift/su_max 0.001
_refine_ls_shift/su_mean 0.000
_refine_ls_structure_factor_coef Fsqd
_refine_ls_weighting_details 'w=1/[\s^2^(Fo^2^)+(0.0276P)^2^+0.0888P] where P=(Fo^2^+2Fc^2^)/3'
_refine_ls_weighting_scheme calc
_refine_ls_wR_factor_gt 0.0544
_refine_ls_wR_factor_ref 0.0564
_reflns_Friedel_coverage 0.744
_reflns_Friedel_fraction_full 0.996
_reflns_Friedel_fraction_max 0.996
_reflns_number_gt 3345
_reflns_number_total 3654
_reflns_threshold_expression 'I > 2\s(I)'
_cod_data_source_file c9dt04609g2.cif
_cod_data_source_block MN
_cod_original_formula_sum 'C19 H20 Cl2 Mn N3 O1.50'
_cod_database_code 7703953
_shelx_shelxl_version_number 2018/3
_shelx_space_group_comment
;
The symmetry employed for this shelxl refinement is uniquely defined
by the following loop, which should always be used as a source of
symmetry information in preference to the above space-group names.
They are only intended as comments.
;
_shelx_estimated_absorpt_t_min 0.742
_shelx_estimated_absorpt_t_max 0.876

loop_
_space_group_symop_operation_xyz
'x, y, z'
'-x+1/2, -y, z+1/2'
'-x, y+1/2, -z+1/2'
'x+1/2, -y+1/2, -z'

loop_
_atom_site_label
_atom_site_type_symbol
_atom_site_fract_x
_atom_site_fract_y
_atom_site_fract_z
_atom_site_U_iso_or_equiv
_atom_site_adp_type
_atom_site_occupancy
_atom_site_site_symmetry_order
_atom_site_calc_flag
_atom_site_refinement_flags_posn
_atom_site_refinement_flags_adp
_atom_site_refinement_flags_occupancy
_atom_site_disorder_assembly
_atom_site_disorder_group
C1 C 0.3822(3) 0.0654(3) 0.7599(2) 0.0557(9) Uani 1 1 d . . . . .
H1 H 0.421267 0.004356 0.757213 0.067 Uiso 1 1 calc R U . . .
C2 C 0.4633(4) 0.1408(3) 0.7863(2) 0.0709(11) Uani 1 1 d . . . . .
H2 H 0.555140 0.130676 0.802324 0.085 Uiso 1 1 calc R U . . .
C3 C 0.4077(4) 0.2310(3) 0.7889(2) 0.0777(12) Uani 1 1 d . . . . .
H3 H 0.461283 0.283010 0.806541 0.093 Uiso 1 1 calc R U . . .
C4 C 0.2713(4) 0.2441(3) 0.7651(2) 0.0602(10) Uani 1 1 d . . . . .
H4 H 0.232079 0.305155 0.765603 0.072 Uiso 1 1 calc R U . . .
C5 C 0.1934(3) 0.1653(2) 0.74030(19) 0.0416(7) Uani 1 1 d . . . . .
C6 C 0.0419(3) 0.1740(2) 0.72033(19) 0.0445(8) Uani 1 1 d . . . . .
H6A H -0.011842 0.160159 0.771812 0.053 Uiso 1 1 calc R U . . .
H6B H 0.021230 0.239231 0.702498 0.053 Uiso 1 1 calc R U . . .
C7 C -0.1480(3) 0.0817(2) 0.6520(2) 0.0419(7) Uani 1 1 d . . . . .
H7A H -0.202382 0.135036 0.630138 0.050 Uiso 1 1 calc R U . . .
H7B H -0.177729 0.068111 0.710540 0.050 Uiso 1 1 calc R U . . .
C8 C -0.1692(3) -0.0054(2) 0.5959(2) 0.0423(7) Uani 1 1 d . . . . .
C9 C -0.2765(4) -0.0119(3) 0.5364(3) 0.0664(11) Uani 1 1 d . . . . .
H9 H -0.339893 0.037998 0.529942 0.080 Uiso 1 1 calc R U . . .
C10 C -0.2865(5) -0.0937(3) 0.4874(3) 0.0840(14) Uani 1 1 d . . . . .
H10 H -0.357040 -0.099675 0.446793 0.101 Uiso 1 1 calc R U . . .
C11 C -0.1933(5) -0.1664(3) 0.4983(2) 0.0721(12) Uani 1 1 d . . . . .
H11 H -0.199629 -0.222461 0.465972 0.086 Uiso 1 1 calc R U . . .
C12 C -0.0901(4) -0.1547(2) 0.5580(2) 0.0521(8) Uani 1 1 d . . . . .
H12 H -0.025889 -0.203925 0.565053 0.062 Uiso 1 1 calc R U . . .
C13 C 0.0413(3) 0.14193(19) 0.56504(18) 0.0357(7) Uani 1 1 d . . . . .
C14 C -0.0199(4) 0.2232(2) 0.5318(2) 0.0512(8) Uani 1 1 d . . . . .
H14 H -0.081778 0.258284 0.565401 0.061 Uiso 1 1 calc R U . . .
C15 C 0.0100(4) 0.2532(3) 0.4485(2) 0.0610(9) Uani 1 1 d . . . . .
H15 H -0.033522 0.307113 0.425558 0.073 Uiso 1 1 calc R U . . .
C16 C 0.1045(4) 0.2027(2) 0.4002(2) 0.0535(8) Uani 1 1 d . . . . .
H16 H 0.124947 0.223048 0.344451 0.064 Uiso 1 1 calc R U . . .
C17 C 0.1695(3) 0.1226(2) 0.4328(2) 0.0470(8) Uani 1 1 d . . . . .
H17 H 0.233935 0.089383 0.399572 0.056 Uiso 1 1 calc R U . . .
C18 C 0.1378(3) 0.0917(2) 0.51612(18) 0.0367(7) Uani 1 1 d . . . . .
C19 C 0.2995(5) -0.0384(3) 0.5049(3) 0.0917(15) Uani 1 1 d . . . . .
H19A H 0.258031 -0.064098 0.453468 0.137 Uiso 1 1 calc R U . . .
H19B H 0.336324 -0.090011 0.539064 0.137 Uiso 1 1 calc R U . . .
H19C H 0.372969 0.004808 0.489456 0.137 Uiso 1 1 calc R U . . .
N1 N 0.2472(2) 0.07664(18) 0.73741(15) 0.0425(6) Uani 1 1 d . . . . .
N2 N 0.0022(2) 0.10652(16) 0.65086(14) 0.0344(5) Uani 1 1 d . . . . .
N3 N -0.0771(2) -0.07597(16) 0.60666(14) 0.0383(6) Uani 1 1 d . . . . .
O1 O 0.1970(2) 0.01199(14) 0.55347(13) 0.0466(5) Uani 1 1 d . . . . .
Cl2 Cl 0.23788(8) -0.18200(5) 0.68575(5) 0.0514(2) Uani 1 1 d . . . . .
Cl3 Cl -0.02106(8) -0.05088(5) 0.82842(4) 0.0476(2) Uani 1 1 d . . . . .
Mn1 Mn 0.10331(4) -0.03933(3) 0.69275(2) 0.03409(12) Uani 1 1 d . . . . .
O2 O 0.6510(9) -0.0469(7) 0.8244(7) 0.182(4) Uani 0.5 1 d . U P . .

loop_
_atom_site_aniso_label
_atom_site_aniso_U_11
_atom_site_aniso_U_22
_atom_site_aniso_U_33
_atom_site_aniso_U_23
_atom_site_aniso_U_13
_atom_site_aniso_U_12
C1 0.0426(18) 0.074(2) 0.0504(18) -0.0024(17) -0.0012(16) -0.0062(19)
C2 0.043(2) 0.108(3) 0.062(2) -0.004(2) -0.0012(17) -0.024(2)
C3 0.070(3) 0.091(3) 0.072(3) -0.022(2) 0.006(2) -0.039(3)
C4 0.068(2) 0.054(2) 0.058(2) -0.0186(17) 0.0136(19) -0.020(2)
C5 0.0482(18) 0.0441(18) 0.0323(16) -0.0089(13) 0.0072(14) -0.0056(16)
C6 0.0539(19) 0.0358(16) 0.0439(17) -0.0094(13) 0.0083(14) 0.0024(16)
C7 0.0348(16) 0.0417(16) 0.0492(18) 0.0018(14) 0.0033(13) 0.0085(14)
C8 0.0352(16) 0.0480(18) 0.0438(17) 0.0048(14) -0.0036(13) -0.0037(15)
C9 0.055(2) 0.066(2) 0.079(3) 0.010(2) -0.028(2) 0.001(2)
C10 0.091(3) 0.089(3) 0.072(3) 0.003(2) -0.047(2) -0.018(3)
C11 0.098(3) 0.063(2) 0.056(2) -0.0099(19) -0.023(2) -0.018(3)
C12 0.067(2) 0.0451(18) 0.0444(18) -0.0064(14) -0.0074(18) -0.0019(18)
C13 0.0365(15) 0.0341(15) 0.0365(15) -0.0022(12) -0.0007(14) 0.0003(14)
C14 0.059(2) 0.0409(18) 0.053(2) 0.0021(15) 0.0033(17) 0.0070(18)
C15 0.074(2) 0.052(2) 0.058(2) 0.0150(18) -0.005(2) 0.001(2)
C16 0.063(2) 0.057(2) 0.0404(17) 0.0114(15) 0.0012(18) -0.011(2)
C17 0.0497(18) 0.0521(19) 0.0392(17) -0.0031(15) 0.0051(15) -0.0057(16)
C18 0.0381(16) 0.0362(16) 0.0357(15) -0.0001(13) 0.0015(13) -0.0035(14)
C19 0.109(3) 0.083(3) 0.083(3) 0.026(3) 0.055(3) 0.051(3)
N1 0.0361(13) 0.0530(16) 0.0384(13) -0.0028(12) 0.0008(11) -0.0060(13)
N2 0.0338(12) 0.0327(12) 0.0365(13) -0.0050(10) 0.0048(10) 0.0018(11)
N3 0.0389(14) 0.0395(13) 0.0365(13) -0.0002(11) -0.0014(11) -0.0002(12)
O1 0.0495(12) 0.0474(12) 0.0428(12) 0.0008(10) 0.0129(10) 0.0123(10)
Cl2 0.0540(5) 0.0497(4) 0.0505(5) 0.0004(4) 0.0028(4) 0.0213(4)
Cl3 0.0517(4) 0.0546(5) 0.0366(4) -0.0009(3) 0.0064(3) 0.0027(4)
Mn1 0.0336(2) 0.0348(2) 0.0338(2) -0.00282(19) -0.00169(19) 0.0038(2)
O2 0.128(7) 0.180(8) 0.238(10) 0.015(8) -0.007(7) 0.012(6)

loop_
_atom_type_symbol
_atom_type_description
_atom_type_scat_dispersion_real
_atom_type_scat_dispersion_imag
_atom_type_scat_source
C C 0.0033 0.0016 'International Tables Vol C Tables 4.2.6.8 and 6.1.1.4'
H H 0.0000 0.0000 'International Tables Vol C Tables 4.2.6.8 and 6.1.1.4'
N N 0.0061 0.0033 'International Tables Vol C Tables 4.2.6.8 and 6.1.1.4'
O O 0.0106 0.0060 'International Tables Vol C Tables 4.2.6.8 and 6.1.1.4'
Cl Cl 0.1484 0.1585 'International Tables Vol C Tables 4.2.6.8 and 6.1.1.4'
Mn Mn 0.3368 0.7283 'International Tables Vol C Tables 4.2.6.8 and 6.1.1.4'

loop_
_geom_angle_atom_site_label_1
_geom_angle_atom_site_label_2
_geom_angle_atom_site_label_3
_geom_angle
_geom_angle_site_symmetry_1
_geom_angle_site_symmetry_3
_geom_angle_publ_flag
N1 C1 C2 122.3(3) . . ?
N1 C1 H1 118.8 . . ?
C2 C1 H1 118.8 . . ?
C3 C2 C1 119.3(4) . . ?
C3 C2 H2 120.3 . . ?
C1 C2 H2 120.3 . . ?
C2 C3 C4 119.2(4) . . ?
C2 C3 H3 120.4 . . ?
C4 C3 H3 120.4 . . ?
C3 C4 C5 119.2(4) . . ?
C3 C4 H4 120.4 . . ?
C5 C4 H4 120.4 . . ?
N1 C5 C4 122.0(3) . . ?
N1 C5 C6 116.4(3) . . ?
C4 C5 C6 121.5(3) . . ?
N2 C6 C5 110.6(2) . . ?
N2 C6 H6A 109.5 . . ?
C5 C6 H6A 109.5 . . ?
N2 C6 H6B 109.5 . . ?
C5 C6 H6B 109.5 . . ?
H6A C6 H6B 108.1 . . ?
N2 C7 C8 108.2(2) . . ?
N2 C7 H7A 110.1 . . ?
C8 C7 H7A 110.1 . . ?
N2 C7 H7B 110.1 . . ?
C8 C7 H7B 110.1 . . ?
H7A C7 H7B 108.4 . . ?
N3 C8 C9 122.1(3) . . ?
N3 C8 C7 115.5(2) . . ?
C9 C8 C7 122.4(3) . . ?
C10 C9 C8 118.2(3) . . ?
C10 C9 H9 120.9 . . ?
C8 C9 H9 120.9 . . ?
C11 C10 C9 120.1(3) . . ?
C11 C10 H10 120.0 . . ?
C9 C10 H10 120.0 . . ?
C10 C11 C12 118.3(3) . . ?
C10 C11 H11 120.8 . . ?
C12 C11 H11 120.8 . . ?
N3 C12 C11 123.2(3) . . ?
N3 C12 H12 118.4 . . ?
C11 C12 H12 118.4 . . ?
C14 C13 C18 119.8(3) . . ?
C14 C13 N2 120.4(3) . . ?
C18 C13 N2 119.8(2) . . ?
C13 C14 C15 120.5(3) . . ?
C13 C14 H14 119.8 . . ?
C15 C14 H14 119.8 . . ?
C16 C15 C14 119.4(3) . . ?
C16 C15 H15 120.3 . . ?
C14 C15 H15 120.3 . . ?
C15 C16 C17 121.2(3) . . ?
C15 C16 H16 119.4 . . ?
C17 C16 H16 119.4 . . ?
C16 C17 C18 119.4(3) . . ?
C16 C17 H17 120.3 . . ?
C18 C17 H17 120.3 . . ?
O1 C18 C13 117.0(2) . . ?
O1 C18 C17 123.2(3) . . ?
C13 C18 C17 119.7(3) . . ?
O1 C19 H19A 109.5 . . ?
O1 C19 H19B 109.5 . . ?
H19A C19 H19B 109.5 . . ?
O1 C19 H19C 109.5 . . ?
H19A C19 H19C 109.5 . . ?
H19B C19 H19C 109.5 . . ?
C5 N1 C1 118.0(3) . . ?
C5 N1 Mn1 115.78(19) . . ?
C1 N1 Mn1 126.2(2) . . ?
C13 N2 C6 112.3(2) . . ?
C13 N2 C7 109.8(2) . . ?
C6 N2 C7 113.0(2) . . ?
C13 N2 Mn1 115.80(16) . . ?
C6 N2 Mn1 103.95(17) . . ?
C7 N2 Mn1 101.52(16) . . ?
C8 N3 C12 118.1(3) . . ?
C8 N3 Mn1 114.91(18) . . ?
C12 N3 Mn1 126.4(2) . . ?
C18 O1 C19 117.5(2) . . ?
C18 O1 Mn1 116.98(16) . . ?
C19 O1 Mn1 125.26(19) . . ?
N1 Mn1 N3 145.66(9) . . ?
N1 Mn1 N2 73.64(9) . . ?
N3 Mn1 N2 73.20(8) . . ?
N1 Mn1 Cl2 106.20(7) . . ?
N3 Mn1 Cl2 101.85(6) . . ?
N2 Mn1 Cl2 159.89(6) . . ?
N1 Mn1 Cl3 94.94(6) . . ?
N3 Mn1 Cl3 96.71(6) . . ?
N2 Mn1 Cl3 95.28(6) . . ?
Cl2 Mn1 Cl3 104.72(3) . . ?
N1 Mn1 O1 80.40(8) . . ?
N3 Mn1 O1 80.13(8) . . ?
N2 Mn1 O1 69.89(7) . . ?
Cl2 Mn1 O1 90.14(5) . . ?
Cl3 Mn1 O1 165.15(5) . . ?

loop_
_geom_bond_atom_site_label_1
_geom_bond_atom_site_label_2
_geom_bond_distance
_geom_bond_site_symmetry_2
_geom_bond_publ_flag
C1 N1 1.356(4) . ?
C1 C2 1.372(5) . ?
C1 H1 0.9300 . ?
C2 C3 1.366(6) . ?
C2 H2 0.9300 . ?
C3 C4 1.377(5) . ?
C3 H3 0.9300 . ?
C4 C5 1.384(4) . ?
C4 H4 0.9300 . ?
C5 N1 1.339(4) . ?
C5 C6 1.498(4) . ?
C6 N2 1.479(3) . ?
C6 H6A 0.9700 . ?
C6 H6B 0.9700 . ?
C7 N2 1.488(4) . ?
C7 C8 1.505(4) . ?
C7 H7A 0.9700 . ?
C7 H7B 0.9700 . ?
C8 N3 1.334(4) . ?
C8 C9 1.388(5) . ?
C9 C10 1.373(5) . ?
C9 H9 0.9300 . ?
C10 C11 1.363(5) . ?
C10 H10 0.9300 . ?
C11 C12 1.367(5) . ?
C11 H11 0.9300 . ?
C12 N3 1.336(3) . ?
C12 H12 0.9300 . ?
C13 C14 1.376(4) . ?
C13 C18 1.389(4) . ?
C13 N2 1.467(3) . ?
C14 C15 1.387(4) . ?
C14 H14 0.9300 . ?
C15 C16 1.372(5) . ?
C15 H15 0.9300 . ?
C16 C17 1.375(4) . ?
C16 H16 0.9300 . ?
C17 C18 1.394(4) . ?
C17 H17 0.9300 . ?
C18 O1 1.375(3) . ?
C19 O1 1.426(4) . ?
C19 H19A 0.9600 . ?
C19 H19B 0.9600 . ?
C19 H19C 0.9600 . ?
N1 Mn1 2.238(2) . ?
N2 Mn1 2.344(2) . ?
N3 Mn1 2.250(2) . ?
O1 Mn1 2.446(2) . ?
Cl2 Mn1 2.3745(8) . ?
Cl3 Mn1 2.4248(8) . ?

loop_
_geom_hbond_atom_site_label_D
_geom_hbond_atom_site_label_H
_geom_hbond_atom_site_label_A
_geom_hbond_distance_DH
_geom_hbond_distance_HA
_geom_hbond_distance_DA
_geom_hbond_angle_DHA
_geom_hbond_site_symmetry_A
_geom_hbond_publ_flag
C1 H1 O2 0.93 2.55 3.185(9) 126.1 . yes
C2 H2 O2 0.93 2.66 3.232(11) 120.4 . yes
C6 H6B Cl3 0.97 2.96 3.909(3) 166.0 3_556 yes
C7 H7B Cl3 0.97 2.89 3.518(3) 123.2 . yes
C11 H11 Cl2 0.93 2.77 3.609(4) 151.1 4_446 yes
C19 H19B Cl2 0.96 2.78 3.492(4) 132.1 . yes
C19 H19C Cl3 0.96 2.94 3.685(4) 134.9 2_554 yes
C1 H1 O2 0.93 2.55 3.185(9) 126.1 . yes
C2 H2 O2 0.93 2.66 3.232(11) 120.4 . yes
C6 H6B Cl3 0.97 2.96 3.909(3) 166.0 3_556 yes
C7 H7B Cl3 0.97 2.89 3.518(3) 123.2 . yes
C11 H11 Cl2 0.93 2.77 3.609(4) 151.1 4_446 yes
C19 H19B Cl2 0.96 2.78 3.492(4) 132.1 . yes
C19 H19C Cl3 0.96 2.94 3.685(4) 134.9 2_554 yes

loop_
_geom_torsion_atom_site_label_1
_geom_torsion_atom_site_label_2
_geom_torsion_atom_site_label_3
_geom_torsion_atom_site_label_4
_geom_torsion
_geom_torsion_site_symmetry_1
_geom_torsion_site_symmetry_2
_geom_torsion_site_symmetry_3
_geom_torsion_site_symmetry_4
_geom_torsion_publ_flag
N1 C1 C2 C3 -1.2(5) . . . . ?
C1 C2 C3 C4 0.2(6) . . . . ?
C2 C3 C4 C5 0.9(6) . . . . ?
C3 C4 C5 N1 -1.1(5) . . . . ?
C3 C4 C5 C6 175.2(3) . . . . ?
N1 C5 C6 N2 -37.4(4) . . . . ?
C4 C5 C6 N2 146.0(3) . . . . ?
N2 C7 C8 N3 44.7(3) . . . . ?
N2 C7 C8 C9 -134.7(3) . . . . ?
N3 C8 C9 C10 -0.2(6) . . . . ?
C7 C8 C9 C10 179.2(4) . . . . ?
C8 C9 C10 C11 0.5(6) . . . . ?
C9 C10 C11 C12 -0.7(6) . . . . ?
C10 C11 C12 N3 0.6(6) . . . . ?
C18 C13 C14 C15 2.5(5) . . . . ?
N2 C13 C14 C15 -175.7(3) . . . . ?
C13 C14 C15 C16 -1.9(5) . . . . ?
C14 C15 C16 C17 0.3(5) . . . . ?
C15 C16 C17 C18 0.6(5) . . . . ?
C14 C13 C18 O1 178.9(3) . . . . ?
N2 C13 C18 O1 -2.8(4) . . . . ?
C14 C13 C18 C17 -1.6(4) . . . . ?
N2 C13 C18 C17 176.6(3) . . . . ?
C16 C17 C18 O1 179.5(3) . . . . ?
C16 C17 C18 C13 0.1(4) . . . . ?
C4 C5 N1 C1 0.1(4) . . . . ?
C6 C5 N1 C1 -176.4(3) . . . . ?
C4 C5 N1 Mn1 -178.7(2) . . . . ?
C6 C5 N1 Mn1 4.8(3) . . . . ?
C2 C1 N1 C5 1.0(4) . . . . ?
C2 C1 N1 Mn1 179.8(2) . . . . ?
C14 C13 N2 C6 -65.5(3) . . . . ?
C18 C13 N2 C6 116.2(3) . . . . ?
C14 C13 N2 C7 61.1(3) . . . . ?
C18 C13 N2 C7 -117.1(3) . . . . ?
C14 C13 N2 Mn1 175.3(2) . . . . ?
C18 C13 N2 Mn1 -3.0(3) . . . . ?
C5 C6 N2 C13 -78.7(3) . . . . ?
C5 C6 N2 C7 156.4(3) . . . . ?
C5 C6 N2 Mn1 47.2(3) . . . . ?
C8 C7 N2 C13 68.8(3) . . . . ?
C8 C7 N2 C6 -164.9(2) . . . . ?
C8 C7 N2 Mn1 -54.2(2) . . . . ?
C9 C8 N3 C12 0.1(5) . . . . ?
C7 C8 N3 C12 -179.4(3) . . . . ?
C9 C8 N3 Mn1 171.6(3) . . . . ?
C7 C8 N3 Mn1 -7.9(3) . . . . ?
C11 C12 N3 C8 -0.3(5) . . . . ?
C11 C12 N3 Mn1 -170.7(3) . . . . ?
C13 C18 O1 C19 -178.1(3) . . . . ?
C17 C18 O1 C19 2.5(4) . . . . ?
C13 C18 O1 Mn1 7.0(3) . . . . ?
C17 C18 O1 Mn1 -172.4(2) . . . . ?
